data_7001066
loop_
_publ_author_name
'Orzechowski, Lars'
'Jansen, Georg'
'Lutz, Martin'
'Harder, Sjoerd'

_publ_section_title
;
 Calcium carbene complexes with boranophosphorano side-arms:
 CaC[P(Ph)2BH3]2
;
_journal_issue 16
_journal_name_full 'Dalton Transactions'
_journal_page_first 2958
_journal_page_last 2964
_journal_paper_doi 10.1039/b823224e
_journal_year 2009
_chemical_formula_moiety 'C58 H68 B4 Ca2 O2 P4'
_chemical_formula_sum 'C73 H83 B4 Ca2 O2 P4'
_chemical_formula_weight 1239.67
_chemical_name_common Ca=C(PPh2BH3)2
_chemical_name_systematic
;
?
;
_space_group_IT_number 14
_symmetry_cell_setting monoclinic
_symmetry_space_group_name_Hall '-P 2ybc'
_symmetry_space_group_name_H-M 'P 1 21/c 1'
_atom_sites_solution_hydrogens geom
_atom_sites_solution_primary direct
_atom_sites_solution_secondary difmap
_audit_creation_method SHELXL-97
_cell_angle_alpha 90.00
_cell_angle_beta 117.6520(4)
_cell_angle_gamma 90.00
_cell_formula_units_Z 4
_cell_length_a 20.64370(10)
_cell_length_b 11.29430(10)
_cell_length_c 33.4613(3)
_cell_measurement_reflns_used 129226
_cell_measurement_temperature 150(2)
_cell_measurement_theta_max 25.68
_cell_measurement_theta_min 1.02
_cell_volume 6910.62(10)
_computing_structure_refinement 'SHELXL-97 (Sheldrick, 1997)'
_diffrn_ambient_temperature 150(2)
_diffrn_measured_fraction_theta_full 0.997
_diffrn_measured_fraction_theta_max 0.997
_diffrn_measurement_device_type 'Nonius KappaCCD'
_diffrn_measurement_method '\f and \w scans'
_diffrn_radiation_monochromator graphite
_diffrn_radiation_source 'rotating anode'
_diffrn_radiation_type MoK\a
_diffrn_radiation_wavelength 0.71073
_diffrn_reflns_av_R_equivalents 0.0828
_diffrn_reflns_av_sigmaI/netI 0.0582
_diffrn_reflns_limit_h_max 22
_diffrn_reflns_limit_h_min -25
_diffrn_reflns_limit_k_max 13
_diffrn_reflns_limit_k_min 0
_diffrn_reflns_limit_l_max 40
_diffrn_reflns_limit_l_min 0
_diffrn_reflns_number 76064
_diffrn_reflns_theta_full 25.60
_diffrn_reflns_theta_max 25.60
_diffrn_reflns_theta_min 1.11
_exptl_absorpt_coefficient_mu 0.301
_exptl_absorpt_correction_T_max 0.9422
_exptl_absorpt_correction_T_min 0.8890
_exptl_absorpt_correction_type psi-scan
_exptl_crystal_colour colorless
_exptl_crystal_density_diffrn 1.192
_exptl_crystal_density_method 'not measured'
_exptl_crystal_description block
_exptl_crystal_F_000 2628
_exptl_crystal_size_max 0.40
_exptl_crystal_size_mid 0.20
_exptl_crystal_size_min 0.20
_refine_diff_density_max 1.105
_refine_diff_density_min -0.389
_refine_diff_density_rms 0.090
_refine_ls_extinction_method none
_refine_ls_goodness_of_fit_ref 1.093
_refine_ls_hydrogen_treatment mixed
_refine_ls_matrix_type full
_refine_ls_number_parameters 785
_refine_ls_number_reflns 12965
_refine_ls_number_restraints 0
_refine_ls_restrained_S_all 1.093
_refine_ls_R_factor_all 0.0906
_refine_ls_R_factor_gt 0.0578
_refine_ls_shift/su_max 0.002
_refine_ls_shift/su_mean 0.000
_refine_ls_structure_factor_coef Fsqd
_refine_ls_weighting_details 'calc w=1/[\s^2^(Fo^2^)+(0.1067P)^2^+1.5059P] where P=(Fo^2^+2Fc^2^)/3'
_refine_ls_weighting_scheme calc
_refine_ls_wR_factor_gt 0.1629
_refine_ls_wR_factor_ref 0.1860
_reflns_number_gt 8730
_reflns_number_total 12965
_reflns_threshold_expression >2sigma(I)
_cod_data_source_file b823224e.txt
_cod_data_source_block hasj95
_cod_original_cell_volume 6910.62(9)
_cod_original_sg_symbol_H-M P21/c
_cod_database_code 7001066

loop_
_symmetry_equiv_pos_as_xyz
'x, y, z'
'-x, y+1/2, -z+1/2'
'-x, -y, -z'
'x, -y-1/2, z-1/2'

loop_
_atom_site_label
_atom_site_type_symbol
_atom_site_fract_x
_atom_site_fract_y
_atom_site_fract_z
_atom_site_U_iso_or_equiv
_atom_site_adp_type
_atom_site_occupancy
_atom_site_symmetry_multiplicity
_atom_site_calc_flag
_atom_site_refinement_flags
_atom_site_disorder_assembly
_atom_site_disorder_group
Ca1 Ca 0.17456(3) 0.31760(5) 0.74615(2) 0.02696(17) Uani 1 1 d . . .
Ca2 Ca 0.28831(3) 0.31893(6) 0.69552(2) 0.02911(17) Uani 1 1 d . . .
B1 B 0.2014(2) 0.5482(4) 0.77943(17) 0.0433(10) Uani 1 1 d . . .
B2 B 0.3845(2) 0.1647(3) 0.76037(14) 0.0345(9) Uani 1 1 d . . .
B3 B 0.1659(2) 0.0783(3) 0.73445(13) 0.0310(8) Uani 1 1 d . . .
B4 B 0.1935(2) 0.4637(3) 0.62624(14) 0.0340(9) Uani 1 1 d . . .
O1 O 0.06205(12) 0.33868(18) 0.74893(7) 0.0302(5) Uani 1 1 d . . .
O2 O 0.37554(17) 0.3559(3) 0.66846(11) 0.0685(9) Uani 1 1 d . . .
P1 P 0.30193(5) 0.51639(7) 0.79351(3) 0.0312(2) Uani 1 1 d . . .
P2 P 0.36852(4) 0.26479(8) 0.80279(3) 0.0296(2) Uani 1 1 d . . .
P3 P 0.12657(4) 0.11834(7) 0.67059(3) 0.02453(19) Uani 1 1 d . . .
P4 P 0.11453(5) 0.36277(7) 0.62175(3) 0.0262(2) Uani 1 1 d . . .
C1 C 0.31002(17) 0.3780(3) 0.77403(11) 0.0297(7) Uani 1 1 d . . .
C2 C 0.33347(18) 0.6338(3) 0.76915(11) 0.0336(8) Uani 1 1 d . . .
C3 C 0.3089(2) 0.7501(3) 0.76701(13) 0.0457(9) Uani 1 1 d . . .
H3 H 0.2733 0.7667 0.7767 0.055 Uiso 1 1 calc R . .
C4 C 0.3351(2) 0.8411(3) 0.75114(14) 0.0511(10) Uani 1 1 d . . .
H4 H 0.3173 0.9194 0.7497 0.061 Uiso 1 1 calc R . .
C5 C 0.3874(2) 0.8186(4) 0.73727(15) 0.0558(11) Uani 1 1 d . . .
H5 H 0.4064 0.8815 0.7270 0.067 Uiso 1 1 calc R . .
C6 C 0.4119(2) 0.7040(4) 0.73842(15) 0.0573(11) Uani 1 1 d . . .
H6 H 0.4470 0.6881 0.7282 0.069 Uiso 1 1 calc R . .
C7 C 0.3856(2) 0.6121(3) 0.75440(13) 0.0433(9) Uani 1 1 d . . .
H7 H 0.4031 0.5339 0.7553 0.052 Uiso 1 1 calc R . .
C8 C 0.3597(2) 0.5475(3) 0.85397(12) 0.0441(9) Uani 1 1 d . . .
C9 C 0.4330(2) 0.5773(4) 0.87095(14) 0.0595(11) Uani 1 1 d . . .
H9 H 0.4537 0.5828 0.8509 0.071 Uiso 1 1 calc R . .
C10 C 0.4764(3) 0.5992(5) 0.91604(16) 0.0838(16) Uani 1 1 d . . .
H10 H 0.5265 0.6186 0.9267 0.101 Uiso 1 1 calc R . .
C11 C 0.4486(4) 0.5935(6) 0.94558(18) 0.107(2) Uani 1 1 d . . .
H11 H 0.4789 0.6099 0.9766 0.128 Uiso 1 1 calc R . .
C12 C 0.3761(4) 0.5637(5) 0.93032(17) 0.096(2) Uani 1 1 d . . .
H12 H 0.3566 0.5584 0.9510 0.116 Uiso 1 1 calc R . .
C13 C 0.3314(3) 0.5414(4) 0.88436(15) 0.0705(14) Uani 1 1 d . . .
H13 H 0.2813 0.5220 0.8739 0.085 Uiso 1 1 calc R . .
C14 C 0.33163(18) 0.1729(3) 0.83322(11) 0.0359(8) Uani 1 1 d . . .
C15 C 0.2841(2) 0.2222(4) 0.84748(12) 0.0465(9) Uani 1 1 d . . .
H15 H 0.2761 0.3053 0.8452 0.056 Uiso 1 1 calc R . .
C16 C 0.2478(3) 0.1519(5) 0.86505(15) 0.0676(13) Uani 1 1 d . . .
H16 H 0.2156 0.1869 0.8747 0.081 Uiso 1 1 calc R . .
C17 C 0.2591(3) 0.0302(5) 0.86827(16) 0.0780(15) Uani 1 1 d . . .
H17 H 0.2338 -0.0185 0.8796 0.094 Uiso 1 1 calc R . .
C18 C 0.3071(3) -0.0201(4) 0.85506(15) 0.0670(13) Uani 1 1 d . . .
H18 H 0.3150 -0.1032 0.8577 0.080 Uiso 1 1 calc R . .
C19 C 0.3440(2) 0.0498(3) 0.83787(12) 0.0483(10) Uani 1 1 d . . .
H19 H 0.3775 0.0145 0.8293 0.058 Uiso 1 1 calc R . .
C20 C 0.45998(18) 0.3024(3) 0.84765(12) 0.0384(8) Uani 1 1 d . . .
C21 C 0.4812(2) 0.2850(4) 0.89267(14) 0.0590(11) Uani 1 1 d . . .
H21 H 0.4474 0.2537 0.9017 0.071 Uiso 1 1 calc R . .
C22 C 0.5524(3) 0.3132(6) 0.92531(15) 0.0842(17) Uani 1 1 d . . .
H22 H 0.5660 0.3037 0.9564 0.101 Uiso 1 1 calc R . .
C23 C 0.6022(3) 0.3541(6) 0.91272(18) 0.0928(19) Uani 1 1 d . . .
H23 H 0.6513 0.3676 0.9349 0.111 Uiso 1 1 calc R . .
C24 C 0.5813(2) 0.3763(5) 0.86748(17) 0.0829(17) Uani 1 1 d . . .
H24 H 0.6151 0.4096 0.8588 0.099 Uiso 1 1 calc R . .
C25 C 0.5108(2) 0.3495(4) 0.83521(14) 0.0586(12) Uani 1 1 d . . .
H25 H 0.4967 0.3632 0.8043 0.070 Uiso 1 1 calc R . .
C26 C 0.14883(17) 0.2628(3) 0.66584(10) 0.0263(7) Uani 1 1 d . . .
C27 C 0.02923(17) 0.0734(3) 0.64587(10) 0.0287(7) Uani 1 1 d . . .
C28 C -0.00150(19) -0.0189(3) 0.61531(12) 0.0376(8) Uani 1 1 d . . .
H28 H 0.0268 -0.0574 0.6034 0.045 Uiso 1 1 calc R . .
C29 C -0.0731(2) -0.0560(3) 0.60182(14) 0.0466(10) Uani 1 1 d . . .
H29 H -0.0936 -0.1183 0.5805 0.056 Uiso 1 1 calc R . .
C30 C -0.1145(2) -0.0018(3) 0.61952(14) 0.0473(10) Uani 1 1 d . . .
H30 H -0.1628 -0.0286 0.6110 0.057 Uiso 1 1 calc R . .
C31 C -0.08548(19) 0.0908(3) 0.64943(12) 0.0421(9) Uani 1 1 d . . .
H31 H -0.1139 0.1283 0.6614 0.051 Uiso 1 1 calc R . .
C32 C -0.01491(18) 0.1292(3) 0.66201(11) 0.0331(7) Uani 1 1 d . . .
H32 H 0.0041 0.1945 0.6820 0.040 Uiso 1 1 calc R . .
C33 C 0.16426(17) 0.0106(3) 0.64576(11) 0.0301(7) Uani 1 1 d . . .
C34 C 0.1916(3) 0.0460(4) 0.61715(14) 0.0593(12) Uani 1 1 d . . .
H34 H 0.1889 0.1270 0.6088 0.071 Uiso 1 1 calc R . .
C35 C 0.2234(3) -0.0363(5) 0.60027(18) 0.0900(19) Uani 1 1 d . . .
H35 H 0.2426 -0.0107 0.5808 0.108 Uiso 1 1 calc R . .
C36 C 0.2270(2) -0.1542(4) 0.61161(15) 0.0589(12) Uani 1 1 d . . .
H36 H 0.2470 -0.2103 0.5992 0.071 Uiso 1 1 calc R . .
C37 C 0.2019(2) -0.1898(3) 0.64066(14) 0.0475(10) Uani 1 1 d . . .
H37 H 0.2054 -0.2707 0.6492 0.057 Uiso 1 1 calc R . .
C38 C 0.1712(2) -0.1086(3) 0.65788(13) 0.0408(9) Uani 1 1 d . . .
H38 H 0.1544 -0.1347 0.6785 0.049 Uiso 1 1 calc R . .
C39 C 0.04149(17) 0.4570(3) 0.62138(10) 0.0279(7) Uani 1 1 d . . .
C40 C -0.03040(19) 0.4169(3) 0.60414(11) 0.0357(8) Uani 1 1 d . . .
H40 H -0.0419 0.3378 0.5935 0.043 Uiso 1 1 calc R . .
C41 C -0.08559(19) 0.4914(3) 0.60233(12) 0.0404(8) Uani 1 1 d . . .
H41 H -0.1345 0.4633 0.5901 0.048 Uiso 1 1 calc R . .
C42 C -0.0692(2) 0.6054(3) 0.61826(12) 0.0404(9) Uani 1 1 d . . .
H42 H -0.1069 0.6562 0.6168 0.048 Uiso 1 1 calc R . .
C43 C 0.0018(2) 0.6464(3) 0.63632(11) 0.0376(8) Uani 1 1 d . . .
H43 H 0.0130 0.7249 0.6477 0.045 Uiso 1 1 calc R . .
C44 C 0.05720(19) 0.5726(3) 0.63781(10) 0.0316(7) Uani 1 1 d . . .
H44 H 0.1059 0.6014 0.6501 0.038 Uiso 1 1 calc R . .
C45 C 0.06775(18) 0.3087(3) 0.56285(10) 0.0315(7) Uani 1 1 d . . .
C46 C 0.0301(2) 0.2035(3) 0.55039(12) 0.0478(10) Uani 1 1 d . . .
H46 H 0.0316 0.1513 0.5731 0.057 Uiso 1 1 calc R . .
C47 C -0.0104(3) 0.1717(3) 0.50514(13) 0.0546(11) Uani 1 1 d . . .
H47 H -0.0368 0.0994 0.4973 0.065 Uiso 1 1 calc R . .
C48 C -0.0120(2) 0.2453(3) 0.47183(12) 0.0487(10) Uani 1 1 d . . .
H48 H -0.0399 0.2248 0.4409 0.058 Uiso 1 1 calc R . .
C49 C 0.0271(2) 0.3476(4) 0.48390(12) 0.0525(10) Uani 1 1 d . . .
H49 H 0.0276 0.3976 0.4612 0.063 Uiso 1 1 calc R . .
C50 C 0.0663(2) 0.3801(3) 0.52891(12) 0.0443(9) Uani 1 1 d . . .
H50 H 0.0927 0.4526 0.5365 0.053 Uiso 1 1 calc R . .
C51 C 0.03609(19) 0.2777(3) 0.77699(12) 0.0364(8) Uani 1 1 d . . .
H51A H 0.0682 0.2953 0.8093 0.047 Uiso 1 1 calc R . .
H51B H 0.0358 0.1910 0.7725 0.047 Uiso 1 1 calc R . .
C52 C -0.0412(2) 0.3223(3) 0.76282(13) 0.0417(9) Uani 1 1 d . . .
H52A H -0.0426 0.3731 0.7865 0.054 Uiso 1 1 calc R . .
H52B H -0.0756 0.2554 0.7567 0.054 Uiso 1 1 calc R . .
C53 C -0.06046(18) 0.3937(3) 0.71973(11) 0.0379(8) Uani 1 1 d . . .
H53A H -0.0836 0.3431 0.6925 0.049 Uiso 1 1 calc R . .
H53B H -0.0935 0.4605 0.7166 0.049 Uiso 1 1 calc R . .
C54 C 0.01310(19) 0.4370(3) 0.72742(12) 0.0370(8) Uani 1 1 d . . .
H54A H 0.0124 0.4575 0.6985 0.048 Uiso 1 1 calc R . .
H54B H 0.0281 0.5076 0.7472 0.048 Uiso 1 1 calc R . .
C55 C 0.4055(5) 0.2682(6) 0.6512(3) 0.131(3) Uani 1 1 d . . .
H55A H 0.3661 0.2222 0.6269 0.171 Uiso 1 1 calc R . .
H55B H 0.4373 0.2131 0.6754 0.171 Uiso 1 1 calc R . .
C56 C 0.4493(6) 0.3369(8) 0.6333(3) 0.178(5) Uani 1 1 d . . .
H56A H 0.5022 0.3305 0.6543 0.231 Uiso 1 1 calc R . .
H56B H 0.4402 0.3056 0.6035 0.231 Uiso 1 1 calc R . .
C57 C 0.4263(4) 0.4566(7) 0.6293(3) 0.129(3) Uani 1 1 d . . .
H57A H 0.4685 0.5109 0.6384 0.167 Uiso 1 1 calc R . .
H57B H 0.3899 0.4748 0.5978 0.167 Uiso 1 1 calc R . .
C58 C 0.3948(5) 0.4678(6) 0.6588(3) 0.136(3) Uani 1 1 d . . .
H58A H 0.4301 0.5063 0.6871 0.177 Uiso 1 1 calc R . .
H58B H 0.3507 0.5184 0.6445 0.177 Uiso 1 1 calc R . .
C59A C 0.3032(3) 0.1886(5) 0.4783(2) 0.111(5) Uiso 0.745(6) 1 d PG A 1
H59A H 0.3390 0.1868 0.4680 0.134 Uiso 0.745(6) 1 calc PR A 1
C60A C 0.2760(3) 0.2964(4) 0.4839(2) 0.096(3) Uiso 0.745(6) 1 d PG A 1
H60A H 0.2931 0.3683 0.4774 0.116 Uiso 0.745(6) 1 calc PR A 1
C61A C 0.2236(3) 0.2992(3) 0.49904(17) 0.067(3) Uiso 0.745(6) 1 d PG A 1
H61A H 0.2050 0.3729 0.5029 0.080 Uiso 0.745(6) 1 calc PR A 1
C62A C 0.1986(2) 0.1941(4) 0.50858(16) 0.073(2) Uiso 0.745(6) 1 d PG A 1
H62A H 0.1628 0.1959 0.5189 0.087 Uiso 0.745(6) 1 calc PR A 1
C63A C 0.2258(3) 0.0863(3) 0.50299(17) 0.079(2) Uiso 0.745(6) 1 d PG A 1
H63A H 0.2087 0.0144 0.5095 0.094 Uiso 0.745(6) 1 calc PR A 1
C64A C 0.2782(3) 0.0835(4) 0.48786(18) 0.087(2) Uiso 0.745(6) 1 d PG A 1
H64A H 0.2968 0.0098 0.4840 0.104 Uiso 0.745(6) 1 calc PR A 1
C59B C 0.2970(7) 0.2027(11) 0.4728(4) 0.051(7) Uiso 0.255(6) 1 d PG A 2
H59B H 0.3128 0.1970 0.4504 0.061 Uiso 0.255(6) 1 calc PR A 2
C60B C 0.2470(8) 0.2894(11) 0.4695(5) 0.055(5) Uiso 0.255(6) 1 d PG A 2
H60B H 0.2286 0.3429 0.4448 0.065 Uiso 0.255(6) 1 calc PR A 2
C61B C 0.2238(9) 0.2978(13) 0.5024(6) 0.19(3) Uiso 0.255(6) 1 d PG A 2
H61B H 0.1896 0.3570 0.5001 0.230 Uiso 0.255(6) 1 calc PR A 2
C62B C 0.2508(10) 0.2195(16) 0.5385(5) 0.108(9) Uiso 0.255(6) 1 d PG A 2
H62B H 0.2350 0.2252 0.5610 0.129 Uiso 0.255(6) 1 calc PR A 2
C63B C 0.3008(9) 0.1328(13) 0.5419(4) 0.110(9) Uiso 0.255(6) 1 d PG A 2
H63B H 0.3192 0.0793 0.5666 0.132 Uiso 0.255(6) 1 calc PR A 2
C64B C 0.3239(7) 0.1244(11) 0.5090(5) 0.077(6) Uiso 0.255(6) 1 d PG A 2
H64B H 0.3582 0.0651 0.5113 0.092 Uiso 0.255(6) 1 calc PR A 2
C65 C 0.7104(3) 0.1767(4) 0.02853(17) 0.0734(14) Uani 1 1 d . . .
H65 H 0.6749 0.1693 0.0390 0.088 Uiso 1 1 calc R . .
C66 C 0.7665(3) 0.2556(5) 0.04847(19) 0.0786(15) Uani 1 1 d . . .
H66 H 0.7709 0.3023 0.0732 0.094 Uiso 1 1 calc R . .
C67 C 0.8166(3) 0.2669(4) 0.0324(2) 0.0803(16) Uani 1 1 d . . .
H67 H 0.8554 0.3223 0.0461 0.096 Uiso 1 1 calc R . .
C68 C 0.8111(3) 0.1999(5) -0.00267(18) 0.0774(15) Uani 1 1 d . . .
H68 H 0.8464 0.2074 -0.0132 0.093 Uiso 1 1 calc R . .
C69 C 0.7550(3) 0.1219(5) -0.02272(17) 0.0893(18) Uani 1 1 d . . .
H69 H 0.7502 0.0771 -0.0480 0.107 Uiso 1 1 calc R . .
C70 C 0.7054(3) 0.1076(5) -0.00685(18) 0.0855(17) Uani 1 1 d . . .
H70 H 0.6676 0.0504 -0.0201 0.103 Uiso 1 1 calc R . .
C71 C 0.5567(4) 0.9455(7) 0.0328(2) 0.116(2) Uani 1 1 d . . .
H71 H 0.5988 0.9092 0.0561 0.139 Uiso 1 1 calc R . .
C72 C 0.5209(3) 1.0340(9) 0.04223(19) 0.139(3) Uani 1 1 d . . .
H72 H 0.5350 1.0540 0.0727 0.166 Uiso 1 1 calc R . .
C73 C 0.5305(4) 0.9104(6) -0.0109(2) 0.117(2) Uani 1 1 d . . .
H73 H 0.5512 0.8434 -0.0179 0.140 Uiso 1 1 calc R . .
H101 H 0.1705(19) 0.535(3) 0.7422(12) 0.043(10) Uiso 1 1 d . . .
H102 H 0.189(2) 0.477(3) 0.8010(12) 0.051(10) Uiso 1 1 d . . .
H103 H 0.196(2) 0.634(4) 0.7924(13) 0.061(12) Uiso 1 1 d . . .
H201 H 0.326(2) 0.133(4) 0.7301(14) 0.069(13) Uiso 1 1 d . . .
H202 H 0.4105(19) 0.226(3) 0.7441(11) 0.045(10) Uiso 1 1 d . . .
H203 H 0.4300(19) 0.088(3) 0.7802(12) 0.047(10) Uiso 1 1 d . . .
H301 H 0.2216(19) 0.118(3) 0.7512(11) 0.037(9) Uiso 1 1 d . . .
H302 H 0.1281(17) 0.121(3) 0.7474(10) 0.033(9) Uiso 1 1 d . . .
H303 H 0.1686(16) -0.015(3) 0.7410(10) 0.025(8) Uiso 1 1 d . . .
H401 H 0.2222(19) 0.499(3) 0.6613(12) 0.043(10) Uiso 1 1 d . . .
H402 H 0.2305(19) 0.400(3) 0.6180(11) 0.045(10) Uiso 1 1 d . . .
H403 H 0.1754(17) 0.542(3) 0.6030(11) 0.037(9) Uiso 1 1 d . . .

loop_
_atom_site_aniso_label
_atom_site_aniso_U_11
_atom_site_aniso_U_22
_atom_site_aniso_U_33
_atom_site_aniso_U_23
_atom_site_aniso_U_13
_atom_site_aniso_U_12
Ca1 0.0264(4) 0.0274(4) 0.0314(3) -0.0013(3) 0.0171(3) -0.0021(3)
Ca2 0.0285(4) 0.0285(4) 0.0355(4) 0.0004(3) 0.0193(3) 0.0005(3)
B1 0.038(2) 0.036(2) 0.066(3) -0.013(2) 0.032(2) -0.0062(18)
B2 0.033(2) 0.031(2) 0.041(2) 0.0021(17) 0.0178(19) 0.0024(17)
B3 0.030(2) 0.029(2) 0.035(2) 0.0070(16) 0.0160(17) 0.0004(16)
B4 0.045(2) 0.0243(19) 0.039(2) 0.0065(17) 0.0240(19) 0.0002(17)
O1 0.0307(12) 0.0283(12) 0.0396(13) 0.0046(9) 0.0233(11) 0.0023(9)
O2 0.0561(19) 0.095(2) 0.073(2) 0.0162(18) 0.0451(17) 0.0067(17)
P1 0.0303(5) 0.0303(5) 0.0385(5) -0.0075(4) 0.0206(4) -0.0047(4)
P2 0.0242(4) 0.0330(5) 0.0327(5) 0.0005(4) 0.0142(4) -0.0002(3)
P3 0.0252(4) 0.0204(4) 0.0308(4) 0.0009(3) 0.0154(3) 0.0002(3)
P4 0.0338(5) 0.0216(4) 0.0262(4) 0.0016(3) 0.0165(4) 0.0029(3)
C1 0.0269(17) 0.0281(17) 0.0362(18) -0.0020(14) 0.0165(15) -0.0018(13)
C2 0.0314(19) 0.0310(18) 0.0383(19) -0.0062(14) 0.0161(15) -0.0050(14)
C3 0.053(2) 0.034(2) 0.058(2) -0.0085(17) 0.033(2) -0.0050(17)
C4 0.062(3) 0.029(2) 0.063(3) -0.0016(17) 0.030(2) -0.0059(18)
C5 0.069(3) 0.043(2) 0.064(3) 0.0029(19) 0.038(2) -0.018(2)
C6 0.060(3) 0.054(3) 0.077(3) -0.003(2) 0.047(3) -0.013(2)
C7 0.041(2) 0.038(2) 0.060(2) -0.0027(17) 0.0308(19) -0.0043(16)
C8 0.050(2) 0.043(2) 0.044(2) -0.0124(17) 0.0263(19) -0.0098(18)
C9 0.057(3) 0.070(3) 0.046(2) -0.015(2) 0.020(2) -0.020(2)
C10 0.084(4) 0.096(4) 0.050(3) -0.019(3) 0.013(3) -0.035(3)
C11 0.134(6) 0.110(5) 0.046(3) -0.028(3) 0.017(4) -0.047(4)
C12 0.139(6) 0.115(5) 0.052(3) -0.026(3) 0.058(4) -0.034(4)
C13 0.090(4) 0.082(3) 0.057(3) -0.025(2) 0.049(3) -0.022(3)
C14 0.0321(19) 0.045(2) 0.0286(17) 0.0066(15) 0.0127(15) -0.0005(15)
C15 0.036(2) 0.066(3) 0.043(2) 0.0068(18) 0.0225(18) 0.0009(18)
C16 0.056(3) 0.101(4) 0.062(3) 0.027(3) 0.041(2) 0.008(3)
C17 0.074(3) 0.101(4) 0.069(3) 0.032(3) 0.041(3) -0.009(3)
C18 0.074(3) 0.063(3) 0.062(3) 0.021(2) 0.030(3) -0.011(2)
C19 0.047(2) 0.053(2) 0.041(2) 0.0139(18) 0.0169(18) -0.0005(18)
C20 0.0246(18) 0.049(2) 0.0391(19) -0.0021(16) 0.0122(15) 0.0026(15)
C21 0.034(2) 0.097(3) 0.043(2) 0.000(2) 0.0146(19) 0.000(2)
C22 0.044(3) 0.156(5) 0.038(2) -0.013(3) 0.007(2) -0.007(3)
C23 0.034(3) 0.165(6) 0.062(3) -0.030(3) 0.007(2) -0.018(3)
C24 0.041(3) 0.145(5) 0.067(3) -0.034(3) 0.029(2) -0.032(3)
C25 0.036(2) 0.093(3) 0.050(2) -0.013(2) 0.022(2) -0.016(2)
C26 0.0292(17) 0.0224(16) 0.0278(16) 0.0004(12) 0.0136(14) -0.0009(13)
C27 0.0299(17) 0.0231(16) 0.0342(17) 0.0055(13) 0.0158(15) 0.0003(13)
C28 0.0332(19) 0.0274(18) 0.051(2) -0.0011(15) 0.0188(17) 0.0041(14)
C29 0.034(2) 0.0277(19) 0.066(3) -0.0042(17) 0.0132(19) -0.0059(15)
C30 0.0262(19) 0.043(2) 0.068(3) 0.0092(19) 0.0175(19) -0.0017(16)
C31 0.031(2) 0.051(2) 0.048(2) 0.0068(18) 0.0217(17) 0.0036(17)
C32 0.0275(18) 0.0378(19) 0.0327(17) 0.0021(14) 0.0128(15) 0.0032(14)
C33 0.0260(17) 0.0279(17) 0.0398(18) -0.0026(14) 0.0182(15) 0.0013(13)
C34 0.092(3) 0.044(2) 0.068(3) 0.014(2) 0.060(3) 0.025(2)
C35 0.152(6) 0.071(3) 0.098(4) 0.022(3) 0.101(4) 0.049(3)
C36 0.064(3) 0.053(3) 0.069(3) -0.009(2) 0.039(2) 0.020(2)
C37 0.037(2) 0.0278(19) 0.075(3) -0.0118(18) 0.023(2) 0.0024(16)
C38 0.044(2) 0.0271(18) 0.062(2) -0.0051(16) 0.0334(19) -0.0007(15)
C39 0.0355(19) 0.0277(17) 0.0234(15) 0.0048(13) 0.0160(14) 0.0074(14)
C40 0.042(2) 0.0300(18) 0.0381(19) 0.0005(14) 0.0212(17) 0.0040(15)
C41 0.033(2) 0.047(2) 0.040(2) 0.0013(16) 0.0163(17) 0.0051(16)
C42 0.046(2) 0.042(2) 0.040(2) 0.0043(16) 0.0256(18) 0.0180(17)
C43 0.057(2) 0.0273(18) 0.0337(18) 0.0004(14) 0.0257(18) 0.0103(16)
C44 0.044(2) 0.0263(17) 0.0288(17) 0.0025(13) 0.0205(15) 0.0031(14)
C45 0.040(2) 0.0269(17) 0.0292(17) 0.0013(13) 0.0175(15) 0.0090(14)
C46 0.072(3) 0.033(2) 0.0330(19) 0.0005(15) 0.0198(19) -0.0024(18)
C47 0.079(3) 0.034(2) 0.043(2) -0.0091(17) 0.021(2) -0.001(2)
C48 0.061(3) 0.047(2) 0.0313(19) -0.0075(17) 0.0155(18) 0.017(2)
C49 0.072(3) 0.056(3) 0.030(2) 0.0056(18) 0.025(2) 0.006(2)
C50 0.057(2) 0.046(2) 0.0332(19) 0.0028(16) 0.0238(18) 0.0026(18)
C51 0.041(2) 0.0357(19) 0.044(2) 0.0083(15) 0.0286(17) 0.0040(15)
C52 0.041(2) 0.041(2) 0.053(2) 0.0069(17) 0.0291(18) 0.0000(16)
C53 0.0286(19) 0.046(2) 0.0392(19) -0.0016(16) 0.0160(16) 0.0074(15)
C54 0.043(2) 0.0337(19) 0.0415(19) 0.0109(15) 0.0254(17) 0.0112(15)
C55 0.186(8) 0.116(5) 0.176(7) 0.052(5) 0.155(7) 0.077(5)
C56 0.233(11) 0.194(9) 0.223(10) 0.103(8) 0.204(10) 0.102(8)
C57 0.149(7) 0.135(6) 0.180(7) 0.048(5) 0.143(6) 0.022(5)
C58 0.193(8) 0.108(5) 0.190(7) -0.050(5) 0.160(7) -0.077(5)
C65 0.067(3) 0.075(3) 0.069(3) 0.016(3) 0.025(3) -0.002(3)
C66 0.065(3) 0.062(3) 0.084(4) -0.005(3) 0.014(3) 0.006(3)
C67 0.066(4) 0.049(3) 0.090(4) 0.009(3) 0.005(3) 0.001(2)
C68 0.072(4) 0.076(4) 0.071(3) 0.016(3) 0.022(3) -0.013(3)
C69 0.109(5) 0.098(4) 0.055(3) -0.010(3) 0.033(3) -0.037(4)
C70 0.091(4) 0.083(4) 0.065(3) -0.008(3) 0.022(3) -0.039(3)
C71 0.129(6) 0.130(6) 0.061(4) 0.020(4) 0.020(4) 0.036(5)
C72 0.080(4) 0.273(10) 0.046(3) -0.030(5) 0.015(3) 0.061(6)
C73 0.103(5) 0.096(5) 0.108(5) -0.034(4) 0.013(4) 0.027(4)

loop_
_atom_type_symbol
_atom_type_description
_atom_type_scat_dispersion_real
_atom_type_scat_dispersion_imag
_atom_type_scat_source
C C 0.0033 0.0016 'International Tables Vol C Tables 4.2.6.8 and 6.1.1.4'
H H 0.0000 0.0000 'International Tables Vol C Tables 4.2.6.8 and 6.1.1.4'
B B 0.0013 0.0007 'International Tables Vol C Tables 4.2.6.8 and 6.1.1.4'
Ca Ca 0.2262 0.3064 'International Tables Vol C Tables 4.2.6.8 and 6.1.1.4'
O O 0.0106 0.0060 'International Tables Vol C Tables 4.2.6.8 and 6.1.1.4'
P P 0.1023 0.0942 'International Tables Vol C Tables 4.2.6.8 and 6.1.1.4'

loop_
_geom_angle_atom_site_label_1
_geom_angle_atom_site_label_2
_geom_angle_atom_site_label_3
_geom_angle
_geom_angle_site_symmetry_1
_geom_angle_site_symmetry_3
_geom_angle_publ_flag
O1 Ca1 C26 109.53(9) . . ?
O1 Ca1 C1 150.25(9) . . ?
C26 Ca1 C1 96.02(10) . . ?
O1 Ca1 B3 95.99(10) . . ?
C26 Ca1 B3 69.02(10) . . ?
C1 Ca1 B3 107.51(11) . . ?
O1 Ca1 B1 84.70(10) . . ?
C26 Ca1 B1 123.45(13) . . ?
C1 Ca1 B1 68.21(11) . . ?
B3 Ca1 B1 166.54(13) . . ?
O1 Ca1 P3 98.76(6) . . ?
C26 Ca1 P3 32.72(7) . . ?
C1 Ca1 P3 110.98(7) . . ?
B3 Ca1 P3 37.67(8) . . ?
B1 Ca1 P3 155.56(11) . . ?
O1 Ca1 P1 119.64(6) . . ?
C26 Ca1 P1 113.87(7) . . ?
C1 Ca1 P1 31.95(7) . . ?
B3 Ca1 P1 137.61(9) . . ?
B1 Ca1 P1 36.34(9) . . ?
P3 Ca1 P1 139.31(3) . . ?
O1 Ca1 Ca2 155.70(6) . . ?
C26 Ca1 Ca2 49.28(7) . . ?
C1 Ca1 Ca2 46.76(7) . . ?
B3 Ca1 Ca2 87.06(8) . . ?
B1 Ca1 Ca2 97.85(9) . . ?
P3 Ca1 Ca2 69.34(2) . . ?
P1 Ca1 Ca2 70.03(2) . . ?
O1 Ca1 H101 83.8(8) . . ?
C26 Ca1 H101 101.5(8) . . ?
C1 Ca1 H101 76.1(8) . . ?
B3 Ca1 H101 170.0(8) . . ?
B1 Ca1 H101 23.5(8) . . ?
P3 Ca1 H101 132.4(8) . . ?
P1 Ca1 H101 48.5(8) . . ?
Ca2 Ca1 H101 89.0(8) . . ?
O1 Ca1 H102 71.6(8) . . ?
C26 Ca1 H102 147.6(9) . . ?
C1 Ca1 H102 78.6(8) . . ?
B3 Ca1 H102 143.2(9) . . ?
B1 Ca1 H102 25.2(8) . . ?
P3 Ca1 H102 170.1(8) . . ?
P1 Ca1 H102 49.3(9) . . ?
Ca2 Ca1 H102 118.6(9) . . ?
H101 Ca1 H102 46.1(12) . . ?
O1 Ca1 H301 117.1(8) . . ?
C26 Ca1 H301 74.4(8) . . ?
C1 Ca1 H301 83.7(8) . . ?
B3 Ca1 H301 24.1(8) . . ?
B1 Ca1 H301 147.2(8) . . ?
P3 Ca1 H301 50.6(8) . . ?
P1 Ca1 H301 113.6(8) . . ?
Ca2 Ca1 H301 72.5(8) . . ?
H101 Ca1 H301 158.9(11) . . ?
H102 Ca1 H301 135.4(11) . . ?
O1 Ca1 H302 71.9(8) . . ?
C26 Ca1 H302 84.6(7) . . ?
C1 Ca1 H302 127.1(8) . . ?
B3 Ca1 H302 25.2(8) . . ?
B1 Ca1 H302 148.8(8) . . ?
P3 Ca1 H302 52.2(7) . . ?
P1 Ca1 H302 149.2(7) . . ?
Ca2 Ca1 H302 112.0(8) . . ?
H101 Ca1 H302 155.6(11) . . ?
H102 Ca1 H302 124.2(11) . . ?
H301 Ca1 H302 45.4(11) . . ?
O2 Ca2 C1 122.80(11) . . ?
O2 Ca2 C26 140.88(10) . . ?
C1 Ca2 C26 95.15(10) . . ?
O2 Ca2 B4 86.77(11) . . ?
C1 Ca2 B4 115.32(11) . . ?
C26 Ca2 B4 66.72(10) . . ?
O2 Ca2 B2 90.84(11) . . ?
C1 Ca2 B2 68.73(11) . . ?
C26 Ca2 B2 113.69(11) . . ?
B4 Ca2 B2 175.95(12) . . ?
O2 Ca2 P2 111.36(8) . . ?
C1 Ca2 P2 31.71(7) . . ?
C26 Ca2 P2 106.14(7) . . ?
B4 Ca2 P2 147.03(9) . . ?
B2 Ca2 P2 37.02(8) . . ?
O2 Ca2 P4 115.83(8) . . ?
C1 Ca2 P4 109.95(7) . . ?
C26 Ca2 P4 31.20(6) . . ?
B4 Ca2 P4 35.73(8) . . ?
B2 Ca2 P4 144.19(9) . . ?
P2 Ca2 P4 132.35(3) . . ?
O2 Ca2 Ca1 168.68(9) . . ?
C1 Ca2 Ca1 48.08(7) . . ?
C26 Ca2 Ca1 47.09(7) . . ?
B4 Ca2 Ca1 92.06(8) . . ?
B2 Ca2 Ca1 90.92(9) . . ?
P2 Ca2 Ca1 64.68(2) . . ?
P4 Ca2 Ca1 67.73(2) . . ?
O2 Ca2 H201 102.1(10) . . ?
C1 Ca2 H201 82.3(10) . . ?
C26 Ca2 H201 91.2(10) . . ?
B4 Ca2 H201 152.0(11) . . ?
B2 Ca2 H201 25.9(10) . . ?
P2 Ca2 H201 53.3(10) . . ?
P4 Ca2 H201 119.6(11) . . ?
Ca1 Ca2 H201 84.1(10) . . ?
O2 Ca2 H202 67.2(8) . . ?
C1 Ca2 H202 78.4(8) . . ?
C26 Ca2 H202 137.1(8) . . ?
B4 Ca2 H202 153.7(8) . . ?
B2 Ca2 H202 24.6(8) . . ?
P2 Ca2 H202 50.2(8) . . ?
P4 Ca2 H202 163.6(8) . . ?
Ca1 Ca2 H202 112.7(8) . . ?
H201 Ca2 H202 46.0(13) . . ?
O2 Ca2 H401 91.9(8) . . ?
C1 Ca2 H401 93.4(8) . . ?
C26 Ca2 H401 75.3(8) . . ?
B4 Ca2 H401 23.6(8) . . ?
B2 Ca2 H401 160.1(9) . . ?
P2 Ca2 H401 124.7(8) . . ?
P4 Ca2 H401 49.0(8) . . ?
Ca1 Ca2 H401 82.8(8) . . ?
H201 Ca2 H401 165.5(13) . . ?
H202 Ca2 H401 146.6(12) . . ?
O2 Ca2 H402 67.7(8) . . ?
C1 Ca2 H402 139.1(8) . . ?
C26 Ca2 H402 77.5(8) . . ?
B4 Ca2 H402 25.1(8) . . ?
B2 Ca2 H402 151.0(8) . . ?
P2 Ca2 H402 169.2(8) . . ?
P4 Ca2 H402 48.3(8) . . ?
Ca1 Ca2 H402 114.0(8) . . ?
H201 Ca2 H402 137.3(13) . . ?
H202 Ca2 H402 133.2(12) . . ?
H401 Ca2 H402 45.7(11) . . ?
P1 B1 Ca1 85.18(15) . . ?
P1 B1 H101 103.9(17) . . ?
Ca1 B1 H101 61.6(18) . . ?
P1 B1 H102 103.4(18) . . ?
Ca1 B1 H102 63.1(17) . . ?
H101 B1 H102 115(3) . . ?
P1 B1 H103 111(2) . . ?
Ca1 B1 H103 163(2) . . ?
H101 B1 H103 117(3) . . ?
H102 B1 H103 106(3) . . ?
P2 B2 Ca2 84.51(14) . . ?
P2 B2 H201 109(2) . . ?
Ca2 B2 H201 57.1(19) . . ?
P2 B2 H202 105.5(17) . . ?
Ca2 B2 H202 64.9(17) . . ?
H201 B2 H202 107(3) . . ?
P2 B2 H203 111.0(16) . . ?
Ca2 B2 H203 164.0(16) . . ?
H201 B2 H203 118(3) . . ?
H202 B2 H203 106(2) . . ?
P3 B3 Ca1 83.89(13) . . ?
P3 B3 H301 105.4(17) . . ?
Ca1 B3 H301 62.9(17) . . ?
P3 B3 H302 107.6(15) . . ?
Ca1 B3 H302 62.8(16) . . ?
H301 B3 H302 111(2) . . ?
P3 B3 H303 114.0(16) . . ?
Ca1 B3 H303 162.1(16) . . ?
H301 B3 H303 110(2) . . ?
H302 B3 H303 108(2) . . ?
P4 B4 Ca2 87.71(13) . . ?
P4 B4 H401 107.9(17) . . ?
Ca2 B4 H401 60.3(17) . . ?
P4 B4 H402 103.7(17) . . ?
Ca2 B4 H402 63.3(17) . . ?
H401 B4 H402 112(2) . . ?
P4 B4 H403 114.3(17) . . ?
Ca2 B4 H403 157.7(17) . . ?
H401 B4 H403 107(2) . . ?
H402 B4 H403 112(2) . . ?
C54 O1 C51 107.7(2) . . ?
C54 O1 Ca1 121.73(18) . . ?
C51 O1 Ca1 129.61(18) . . ?
C58 O2 C55 108.0(4) . . ?
C58 O2 Ca2 125.8(3) . . ?
C55 O2 Ca2 125.1(4) . . ?
C1 P1 C2 111.76(15) . . ?
C1 P1 C8 117.31(17) . . ?
C2 P1 C8 99.69(16) . . ?
C1 P1 B1 110.83(17) . . ?
C2 P1 B1 108.68(18) . . ?
C8 P1 B1 107.83(19) . . ?
C1 P1 Ca1 52.51(11) . . ?
C2 P1 Ca1 131.14(11) . . ?
C8 P1 Ca1 129.09(12) . . ?
B1 P1 Ca1 58.48(13) . . ?
C1 P2 C20 118.40(16) . . ?
C1 P2 C14 111.41(16) . . ?
C20 P2 C14 102.12(16) . . ?
C1 P2 B2 109.60(16) . . ?
C20 P2 B2 105.74(17) . . ?
C14 P2 B2 109.02(17) . . ?
C1 P2 Ca2 51.14(11) . . ?
C20 P2 Ca2 131.74(12) . . ?
C14 P2 Ca2 125.98(11) . . ?
B2 P2 Ca2 58.47(12) . . ?
C26 P3 C33 113.51(15) . . ?
C26 P3 C27 119.89(14) . . ?
C33 P3 C27 102.46(14) . . ?
C26 P3 B3 109.09(16) . . ?
C33 P3 B3 107.03(16) . . ?
C27 P3 B3 103.78(15) . . ?
C26 P3 Ca1 53.48(10) . . ?
C33 P3 Ca1 141.92(11) . . ?
C27 P3 Ca1 114.93(10) . . ?
B3 P3 Ca1 58.44(12) . . ?
C26 P4 C39 113.17(14) . . ?
C26 P4 C45 119.92(14) . . ?
C39 P4 C45 99.36(14) . . ?
C26 P4 B4 108.75(16) . . ?
C39 P4 B4 108.54(16) . . ?
C45 P4 B4 106.32(16) . . ?
C26 P4 Ca2 52.65(10) . . ?
C39 P4 Ca2 133.74(10) . . ?
C45 P4 Ca2 126.40(11) . . ?
B4 P4 Ca2 56.56(12) . . ?
P2 C1 P1 128.9(2) . . ?
P2 C1 Ca2 97.15(13) . . ?
P1 C1 Ca2 128.69(16) . . ?
P2 C1 Ca1 111.48(14) . . ?
P1 C1 Ca1 95.55(13) . . ?
Ca2 C1 Ca1 85.16(10) . . ?
C3 C2 C7 117.8(3) . . ?
C3 C2 P1 120.6(3) . . ?
C7 C2 P1 121.5(3) . . ?
C4 C3 C2 121.5(4) . . ?
C4 C3 H3 119.2 . . ?
C2 C3 H3 119.2 . . ?
C3 C4 C5 120.0(4) . . ?
C3 C4 H4 120.0 . . ?
C5 C4 H4 120.0 . . ?
C4 C5 C6 119.7(4) . . ?
C4 C5 H5 120.1 . . ?
C6 C5 H5 120.1 . . ?
C5 C6 C7 120.4(4) . . ?
C5 C6 H6 119.8 . . ?
C7 C6 H6 119.8 . . ?
C6 C7 C2 120.6(3) . . ?
C6 C7 H7 119.7 . . ?
C2 C7 H7 119.7 . . ?
C9 C8 C13 117.5(4) . . ?
C9 C8 P1 121.5(3) . . ?
C13 C8 P1 121.0(3) . . ?
C10 C9 C8 121.6(4) . . ?
C10 C9 H9 119.2 . . ?
C8 C9 H9 119.2 . . ?
C11 C10 C9 120.8(5) . . ?
C11 C10 H10 119.6 . . ?
C9 C10 H10 119.6 . . ?
C10 C11 C12 119.7(5) . . ?
C10 C11 H11 120.2 . . ?
C12 C11 H11 120.2 . . ?
C11 C12 C13 120.0(5) . . ?
C11 C12 H12 120.0 . . ?
C13 C12 H12 120.0 . . ?
C8 C13 C12 120.5(5) . . ?
C8 C13 H13 119.8 . . ?
C12 C13 H13 119.8 . . ?
C15 C14 C19 118.5(3) . . ?
C15 C14 P2 120.1(3) . . ?
C19 C14 P2 121.0(3) . . ?
C14 C15 C16 121.3(4) . . ?
C14 C15 H15 119.4 . . ?
C16 C15 H15 119.4 . . ?
C17 C16 C15 119.5(4) . . ?
C17 C16 H16 120.3 . . ?
C15 C16 H16 120.3 . . ?
C18 C17 C16 120.1(4) . . ?
C18 C17 H17 119.9 . . ?
C16 C17 H17 119.9 . . ?
C17 C18 C19 120.7(5) . . ?
C17 C18 H18 119.6 . . ?
C19 C18 H18 119.6 . . ?
C18 C19 C14 119.9(4) . . ?
C18 C19 H19 120.1 . . ?
C14 C19 H19 120.1 . . ?
C21 C20 C25 118.6(4) . . ?
C21 C20 P2 123.2(3) . . ?
C25 C20 P2 118.2(3) . . ?
C20 C21 C22 120.5(4) . . ?
C20 C21 H21 119.8 . . ?
C22 C21 H21 119.8 . . ?
C23 C22 C21 120.4(4) . . ?
C23 C22 H22 119.8 . . ?
C21 C22 H22 119.8 . . ?
C22 C23 C24 120.1(4) . . ?
C22 C23 H23 120.0 . . ?
C24 C23 H23 120.0 . . ?
C25 C24 C23 119.5(4) . . ?
C25 C24 H24 120.3 . . ?
C23 C24 H24 120.3 . . ?
C24 C25 C20 120.8(4) . . ?
C24 C25 H25 119.6 . . ?
C20 C25 H25 119.6 . . ?
P3 C26 P4 132.59(19) . . ?
P3 C26 Ca1 93.81(12) . . ?
P4 C26 Ca1 122.79(15) . . ?
P3 C26 Ca2 118.81(15) . . ?
P4 C26 Ca2 96.16(13) . . ?
Ca1 C26 Ca2 83.62(9) . . ?
C28 C27 C32 117.5(3) . . ?
C28 C27 P3 124.3(2) . . ?
C32 C27 P3 117.9(2) . . ?
C27 C28 C29 121.1(3) . . ?
C27 C28 H28 119.5 . . ?
C29 C28 H28 119.5 . . ?
C30 C29 C28 120.0(3) . . ?
C30 C29 H29 120.0 . . ?
C28 C29 H29 120.0 . . ?
C31 C30 C29 119.9(3) . . ?
C31 C30 H30 120.0 . . ?
C29 C30 H30 120.0 . . ?
C30 C31 C32 120.0(3) . . ?
C30 C31 H31 120.0 . . ?
C32 C31 H31 120.0 . . ?
C31 C32 C27 121.4(3) . . ?
C31 C32 H32 119.3 . . ?
C27 C32 H32 119.3 . . ?
C34 C33 C38 117.6(3) . . ?
C34 C33 P3 121.2(3) . . ?
C38 C33 P3 121.1(3) . . ?
C33 C34 C35 120.5(4) . . ?
C33 C34 H34 119.8 . . ?
C35 C34 H34 119.8 . . ?
C36 C35 C34 120.5(4) . . ?
C36 C35 H35 119.8 . . ?
C34 C35 H35 119.8 . . ?
C37 C36 C35 119.6(4) . . ?
C37 C36 H36 120.2 . . ?
C35 C36 H36 120.2 . . ?
C36 C37 C38 120.2(4) . . ?
C36 C37 H37 119.9 . . ?
C38 C37 H37 119.9 . . ?
C37 C38 C33 121.6(3) . . ?
C37 C38 H38 119.2 . . ?
C33 C38 H38 119.2 . . ?
C40 C39 C44 118.4(3) . . ?
C40 C39 P4 121.7(2) . . ?
C44 C39 P4 119.9(2) . . ?
C41 C40 C39 120.8(3) . . ?
C41 C40 H40 119.6 . . ?
C39 C40 H40 119.6 . . ?
C42 C41 C40 120.0(3) . . ?
C42 C41 H41 120.0 . . ?
C40 C41 H41 120.0 . . ?
C41 C42 C43 120.3(3) . . ?
C41 C42 H42 119.9 . . ?
C43 C42 H42 119.9 . . ?
C42 C43 C44 120.1(3) . . ?
C42 C43 H43 120.0 . . ?
C44 C43 H43 120.0 . . ?
C39 C44 C43 120.5(3) . . ?
C39 C44 H44 119.8 . . ?
C43 C44 H44 119.8 . . ?
C46 C45 C50 117.5(3) . . ?
C46 C45 P4 123.4(3) . . ?
C50 C45 P4 119.0(3) . . ?
C45 C46 C47 121.4(3) . . ?
C45 C46 H46 119.3 . . ?
C47 C46 H46 119.3 . . ?
C48 C47 C46 120.0(4) . . ?
C48 C47 H47 120.0 . . ?
C46 C47 H47 120.0 . . ?
C49 C48 C47 119.0(4) . . ?
C49 C48 H48 120.5 . . ?
C47 C48 H48 120.5 . . ?
C48 C49 C50 120.9(4) . . ?
C48 C49 H49 119.5 . . ?
C50 C49 H49 119.5 . . ?
C45 C50 C49 121.1(4) . . ?
C45 C50 H50 119.4 . . ?
C49 C50 H50 119.4 . . ?
O1 C51 C52 106.8(3) . . ?
O1 C51 H51A 110.4 . . ?
C52 C51 H51A 110.4 . . ?
O1 C51 H51B 110.4 . . ?
C52 C51 H51B 110.4 . . ?
H51A C51 H51B 108.6 . . ?
C51 C52 C53 104.1(3) . . ?
C51 C52 H52A 110.9 . . ?
C53 C52 H52A 110.9 . . ?
C51 C52 H52B 110.9 . . ?
C53 C52 H52B 110.9 . . ?
H52A C52 H52B 109.0 . . ?
C54 C53 C52 102.1(3) . . ?
C54 C53 H53A 111.3 . . ?
C52 C53 H53A 111.3 . . ?
C54 C53 H53B 111.3 . . ?
C52 C53 H53B 111.3 . . ?
H53A C53 H53B 109.2 . . ?
O1 C54 C53 104.7(3) . . ?
O1 C54 H54A 110.8 . . ?
C53 C54 H54A 110.8 . . ?
O1 C54 H54B 110.8 . . ?
C53 C54 H54B 110.8 . . ?
H54A C54 H54B 108.9 . . ?
O2 C55 C56 104.8(6) . . ?
O2 C55 H55A 110.8 . . ?
C56 C55 H55A 110.8 . . ?
O2 C55 H55B 110.8 . . ?
C56 C55 H55B 110.8 . . ?
H55A C55 H55B 108.9 . . ?
C57 C56 C55 107.0(5) . . ?
C57 C56 H56A 110.3 . . ?
C55 C56 H56A 110.3 . . ?
C57 C56 H56B 110.3 . . ?
C55 C56 H56B 110.3 . . ?
H56A C56 H56B 108.6 . . ?
C58 C57 C56 105.1(6) . . ?
C58 C57 H57A 110.7 . . ?
C56 C57 H57A 110.7 . . ?
C58 C57 H57B 110.7 . . ?
C56 C57 H57B 110.7 . . ?
H57A C57 H57B 108.8 . . ?
O2 C58 C57 110.5(6) . . ?
O2 C58 H58A 109.5 . . ?
C57 C58 H58A 109.5 . . ?
O2 C58 H58B 109.5 . . ?
C57 C58 H58B 109.5 . . ?
H58A C58 H58B 108.1 . . ?
C60A C59A C64A 120.0 . . ?
C60A C59A H59A 120.0 . . ?
C64A C59A H59A 120.0 . . ?
C59A C60A C61A 120.0 . . ?
C59A C60A H60A 120.0 . . ?
C61A C60A H60A 120.0 . . ?
C62A C61A C60A 120.0 . . ?
C62A C61A H61A 120.0 . . ?
C60A C61A H61A 120.0 . . ?
C61A C62A C63A 120.0 . . ?
C61A C62A H62A 120.0 . . ?
C63A C62A H62A 120.0 . . ?
C62A C63A C64A 120.0 . . ?
C62A C63A H63A 120.0 . . ?
C64A C63A H63A 120.0 . . ?
C63A C64A C59A 120.0 . . ?
C63A C64A H64A 120.0 . . ?
C59A C64A H64A 120.0 . . ?
C60B C59B C64B 120.0 . . ?
C60B C59B H59B 120.0 . . ?
C64B C59B H59B 120.0 . . ?
C61B C60B C59B 120.0 . . ?
C61B C60B H60B 120.0 . . ?
C59B C60B H60B 120.0 . . ?
C60B C61B C62B 120.0 . . ?
C60B C61B H61B 120.0 . . ?
C62B C61B H61B 120.0 . . ?
C63B C62B C61B 120.0 . . ?
C63B C62B H62B 120.0 . . ?
C61B C62B H62B 120.0 . . ?
C62B C63B C64B 120.0 . . ?
C62B C63B H63B 120.0 . . ?
C64B C63B H63B 120.0 . . ?
C63B C64B C59B 120.0 . . ?
C63B C64B H64B 120.0 . . ?
C59B C64B H64B 120.0 . . ?
C66 C65 C70 119.8(5) . . ?
C66 C65 H65 120.1 . . ?
C70 C65 H65 120.1 . . ?
C65 C66 C67 119.4(5) . . ?
C65 C66 H66 120.3 . . ?
C67 C66 H66 120.3 . . ?
C68 C67 C66 120.7(5) . . ?
C68 C67 H67 119.7 . . ?
C66 C67 H67 119.7 . . ?
C67 C68 C69 119.9(6) . . ?
C67 C68 H68 120.0 . . ?
C69 C68 H68 120.0 . . ?
C68 C69 C70 120.4(5) . . ?
C68 C69 H69 119.8 . . ?
C70 C69 H69 119.8 . . ?
C69 C70 C65 119.7(5) . . ?
C69 C70 H70 120.2 . . ?
C65 C70 H70 120.2 . . ?
C73 C71 C72 118.3(6) . . ?
C73 C71 H71 120.8 . . ?
C72 C71 H71 120.8 . . ?
C73 C72 C71 120.7(6) 3_675 . ?
C73 C72 H72 119.7 3_675 . ?
C71 C72 H72 119.7 . . ?
C72 C73 C71 120.6(6) 3_675 . ?
C72 C73 H73 119.7 3_675 . ?
C71 C73 H73 119.7 . . ?

loop_
_geom_bond_atom_site_label_1
_geom_bond_atom_site_label_2
_geom_bond_distance
_geom_bond_site_symmetry_2
_geom_bond_publ_flag
Ca1 O1 2.379(2) . ?
Ca1 C26 2.561(3) . ?
Ca1 C1 2.595(3) . ?
Ca1 B3 2.725(4) . ?
Ca1 B1 2.785(4) . ?
Ca1 P3 3.1802(10) . ?
Ca1 P1 3.2555(10) . ?
Ca1 Ca2 3.4752(8) . ?
Ca1 H101 2.46(3) . ?
Ca1 H102 2.49(4) . ?
Ca1 H301 2.43(3) . ?
Ca1 H302 2.43(3) . ?
Ca2 O2 2.398(3) . ?
Ca2 C1 2.541(3) . ?
Ca2 C26 2.650(3) . ?
Ca2 B4 2.768(4) . ?
Ca2 B2 2.773(4) . ?
Ca2 P2 3.2377(11) . ?
Ca2 P4 3.3149(10) . ?
Ca2 H201 2.35(4) . ?
Ca2 H202 2.51(3) . ?
Ca2 H401 2.42(3) . ?
Ca2 H402 2.47(3) . ?
B1 P1 1.936(4) . ?
B1 H101 1.11(3) . ?
B1 H102 1.19(4) . ?
B1 H103 1.09(4) . ?
B2 P2 1.958(4) . ?
B2 H201 1.22(4) . ?
B2 H202 1.15(4) . ?
B2 H203 1.22(3) . ?
B3 P3 1.955(4) . ?
B3 H301 1.11(3) . ?
B3 H302 1.16(3) . ?
B3 H303 1.07(3) . ?
B4 P4 1.938(4) . ?
B4 H401 1.11(3) . ?
B4 H402 1.17(4) . ?
B4 H403 1.12(3) . ?
O1 C54 1.448(4) . ?
O1 C51 1.453(4) . ?
O2 C58 1.407(7) . ?
O2 C55 1.423(6) . ?
P1 C1 1.731(3) . ?
P1 C2 1.828(3) . ?
P1 C8 1.844(4) . ?
P2 C1 1.715(3) . ?
P2 C20 1.835(4) . ?
P2 C14 1.848(3) . ?
P3 C26 1.723(3) . ?
P3 C33 1.838(3) . ?
P3 C27 1.854(3) . ?
P4 C26 1.727(3) . ?
P4 C39 1.841(3) . ?
P4 C45 1.850(3) . ?
C2 C3 1.397(5) . ?
C2 C7 1.398(5) . ?
C3 C4 1.378(5) . ?
C3 H3 0.9500 . ?
C4 C5 1.382(6) . ?
C4 H4 0.9500 . ?
C5 C6 1.383(6) . ?
C5 H5 0.9500 . ?
C6 C7 1.389(5) . ?
C6 H6 0.9500 . ?
C7 H7 0.9500 . ?
C8 C9 1.389(5) . ?
C8 C13 1.391(5) . ?
C9 C10 1.373(6) . ?
C9 H9 0.9500 . ?
C10 C11 1.354(8) . ?
C10 H10 0.9500 . ?
C11 C12 1.380(8) . ?
C11 H11 0.9500 . ?
C12 C13 1.401(7) . ?
C12 H12 0.9500 . ?
C13 H13 0.9500 . ?
C14 C15 1.392(5) . ?
C14 C19 1.409(5) . ?
C15 C16 1.395(5) . ?
C15 H15 0.9500 . ?
C16 C17 1.390(7) . ?
C16 H16 0.9500 . ?
C17 C18 1.381(7) . ?
C17 H17 0.9500 . ?
C18 C19 1.393(5) . ?
C18 H18 0.9500 . ?
C19 H19 0.9500 . ?
C20 C21 1.374(5) . ?
C20 C25 1.401(5) . ?
C21 C22 1.402(6) . ?
C21 H21 0.9500 . ?
C22 C23 1.360(7) . ?
C22 H22 0.9500 . ?
C23 C24 1.391(7) . ?
C23 H23 0.9500 . ?
C24 C25 1.385(6) . ?
C24 H24 0.9500 . ?
C25 H25 0.9500 . ?
C27 C28 1.390(5) . ?
C27 C32 1.405(4) . ?
C28 C29 1.395(5) . ?
C28 H28 0.9500 . ?
C29 C30 1.386(5) . ?
C29 H29 0.9500 . ?
C30 C31 1.378(5) . ?
C30 H30 0.9500 . ?
C31 C32 1.385(5) . ?
C31 H31 0.9500 . ?
C32 H32 0.9500 . ?
C33 C34 1.378(5) . ?
C33 C38 1.393(5) . ?
C34 C35 1.399(5) . ?
C34 H34 0.9500 . ?
C35 C36 1.377(6) . ?
C35 H35 0.9500 . ?
C36 C37 1.358(6) . ?
C36 H36 0.9500 . ?
C37 C38 1.384(5) . ?
C37 H37 0.9500 . ?
C38 H38 0.9500 . ?
C39 C40 1.395(5) . ?
C39 C44 1.396(4) . ?
C40 C41 1.395(5) . ?
C40 H40 0.9500 . ?
C41 C42 1.375(5) . ?
C41 H41 0.9500 . ?
C42 C43 1.381(5) . ?
C42 H42 0.9500 . ?
C43 C44 1.397(5) . ?
C43 H43 0.9500 . ?
C44 H44 0.9500 . ?
C45 C46 1.375(5) . ?
C45 C50 1.382(5) . ?
C46 C47 1.395(5) . ?
C46 H46 0.9500 . ?
C47 C48 1.378(5) . ?
C47 H47 0.9500 . ?
C48 C49 1.359(6) . ?
C48 H48 0.9500 . ?
C49 C50 1.388(5) . ?
C49 H49 0.9500 . ?
C50 H50 0.9500 . ?
C51 C52 1.525(5) . ?
C51 H51A 0.9900 . ?
C51 H51B 0.9900 . ?
C52 C53 1.535(5) . ?
C52 H52A 0.9900 . ?
C52 H52B 0.9900 . ?
C53 C54 1.499(5) . ?
C53 H53A 0.9900 . ?
C53 H53B 0.9900 . ?
C54 H54A 0.9900 . ?
C54 H54B 0.9900 . ?
C55 C56 1.512(9) . ?
C55 H55A 0.9900 . ?
C55 H55B 0.9900 . ?
C56 C57 1.418(9) . ?
C56 H56A 0.9900 . ?
C56 H56B 0.9900 . ?
C57 C58 1.417(8) . ?
C57 H57A 0.9900 . ?
C57 H57B 0.9900 . ?
C58 H58A 0.9900 . ?
C58 H58B 0.9900 . ?
C59A C60A 1.3900 . ?
C59A C64A 1.3900 . ?
C59A H59A 0.9500 . ?
C60A C61A 1.3900 . ?
C60A H60A 0.9500 . ?
C61A C62A 1.3900 . ?
C61A H61A 0.9500 . ?
C62A C63A 1.3900 . ?
C62A H62A 0.9500 . ?
C63A C64A 1.3900 . ?
C63A H63A 0.9500 . ?
C64A H64A 0.9500 . ?
C59B C60B 1.3900 . ?
C59B C64B 1.3900 . ?
C59B H59B 0.9500 . ?
C60B C61B 1.3900 . ?
C60B H60B 0.9500 . ?
C61B C62B 1.3900 . ?
C61B H61B 0.9500 . ?
C62B C63B 1.3900 . ?
C62B H62B 0.9500 . ?
C63B C64B 1.3900 . ?
C63B H63B 0.9500 . ?
C64B H64B 0.9500 . ?
C65 C66 1.366(7) . ?
C65 C70 1.381(7) . ?
C65 H65 0.9500 . ?
C66 C67 1.373(8) . ?
C66 H66 0.9500 . ?
C67 C68 1.358(7) . ?
C67 H67 0.9500 . ?
C68 C69 1.358(7) . ?
C68 H68 0.9500 . ?
C69 C70 1.364(7) . ?
C69 H69 0.9500 . ?
C70 H70 0.9500 . ?
C71 C73 1.362(8) . ?
C71 C72 1.364(9) . ?
C71 H71 0.9500 . ?
C72 C73 1.259(8) 3_675 ?
C72 H72 0.9500 . ?
C73 C72 1.259(8) 3_675 ?
C73 H73 0.9500 . ?

loop_
_geom_torsion_atom_site_label_1
_geom_torsion_atom_site_label_2
_geom_torsion_atom_site_label_3
_geom_torsion_atom_site_label_4
_geom_torsion
_geom_torsion_site_symmetry_1
_geom_torsion_site_symmetry_2
_geom_torsion_site_symmetry_3
_geom_torsion_site_symmetry_4
_geom_torsion_publ_flag
O1 Ca1 Ca2 O2 105.4(4) . . . . ?
C26 Ca1 Ca2 O2 138.9(4) . . . . ?
C1 Ca1 Ca2 O2 -39.0(4) . . . . ?
B3 Ca1 Ca2 O2 -156.5(4) . . . . ?
B1 Ca1 Ca2 O2 10.9(4) . . . . ?
P3 Ca1 Ca2 O2 169.3(4) . . . . ?
P1 Ca1 Ca2 O2 -12.9(4) . . . . ?
O1 Ca1 Ca2 C1 144.44(17) . . . . ?
C26 Ca1 Ca2 C1 177.89(13) . . . . ?
B3 Ca1 Ca2 C1 -117.50(13) . . . . ?
B1 Ca1 Ca2 C1 49.91(14) . . . . ?
P3 Ca1 Ca2 C1 -151.63(10) . . . . ?
P1 Ca1 Ca2 C1 26.16(10) . . . . ?
O1 Ca1 Ca2 C26 -33.45(16) . . . . ?
C1 Ca1 Ca2 C26 -177.89(13) . . . . ?
B3 Ca1 Ca2 C26 64.61(12) . . . . ?
B1 Ca1 Ca2 C26 -127.98(14) . . . . ?
P3 Ca1 Ca2 C26 30.48(9) . . . . ?
P1 Ca1 Ca2 C26 -151.73(9) . . . . ?
O1 Ca1 Ca2 B4 21.57(16) . . . . ?
C26 Ca1 Ca2 B4 55.01(12) . . . . ?
C1 Ca1 Ca2 B4 -122.88(13) . . . . ?
B3 Ca1 Ca2 B4 119.62(12) . . . . ?
B1 Ca1 Ca2 B4 -72.97(14) . . . . ?
P3 Ca1 Ca2 B4 85.49(9) . . . . ?
P1 Ca1 Ca2 B4 -96.72(9) . . . . ?
O1 Ca1 Ca2 B2 -155.69(16) . . . . ?
C26 Ca1 Ca2 B2 -122.25(12) . . . . ?
C1 Ca1 Ca2 B2 59.86(13) . . . . ?
B3 Ca1 Ca2 B2 -57.64(12) . . . . ?
B1 Ca1 Ca2 B2 109.77(14) . . . . ?
P3 Ca1 Ca2 B2 -91.77(9) . . . . ?
P1 Ca1 Ca2 B2 86.02(9) . . . . ?
O1 Ca1 Ca2 P2 177.30(14) . . . . ?
C26 Ca1 Ca2 P2 -149.25(9) . . . . ?
C1 Ca1 Ca2 P2 32.86(9) . . . . ?
B3 Ca1 Ca2 P2 -84.64(8) . . . . ?
B1 Ca1 Ca2 P2 82.77(11) . . . . ?
P3 Ca1 Ca2 P2 -118.78(3) . . . . ?
P1 Ca1 Ca2 P2 59.01(3) . . . . ?
O1 Ca1 Ca2 P4 -5.25(14) . . . . ?
C26 Ca1 Ca2 P4 28.20(9) . . . . ?
C1 Ca1 Ca2 P4 -149.69(10) . . . . ?
B3 Ca1 Ca2 P4 92.81(8) . . . . ?
B1 Ca1 Ca2 P4 -99.78(11) . . . . ?
P3 Ca1 Ca2 P4 58.67(2) . . . . ?
P1 Ca1 Ca2 P4 -123.54(3) . . . . ?
O1 Ca1 B1 P1 164.62(16) . . . . ?
C26 Ca1 B1 P1 -85.44(19) . . . . ?
C1 Ca1 B1 P1 -2.83(13) . . . . ?
B3 Ca1 B1 P1 71.0(6) . . . . ?
P3 Ca1 B1 P1 -95.8(2) . . . . ?
Ca2 Ca1 B1 P1 -39.71(16) . . . . ?
O2 Ca2 B2 P2 125.84(14) . . . . ?
C1 Ca2 B2 P2 0.70(11) . . . . ?
C26 Ca2 B2 P2 -85.54(14) . . . . ?
B4 Ca2 B2 P2 180(100) . . . . ?
P4 Ca2 B2 P2 -94.25(16) . . . . ?
Ca1 Ca2 B2 P2 -42.98(12) . . . . ?
O1 Ca1 B3 P3 96.59(12) . . . . ?
C26 Ca1 B3 P3 -12.06(11) . . . . ?
C1 Ca1 B3 P3 -101.88(13) . . . . ?
B1 Ca1 B3 P3 -171.1(4) . . . . ?
P1 Ca1 B3 P3 -114.93(11) . . . . ?
Ca2 Ca1 B3 P3 -59.23(11) . . . . ?
O2 Ca2 B4 P4 145.65(15) . . . . ?
C1 Ca2 B4 P4 -89.36(15) . . . . ?
C26 Ca2 B4 P4 -4.83(11) . . . . ?
B2 Ca2 B4 P4 91.8(17) . . . . ?
P2 Ca2 B4 P4 -88.67(19) . . . . ?
Ca1 Ca2 B4 P4 -45.62(12) . . . . ?
C26 Ca1 O1 C54 -70.4(2) . . . . ?
C1 Ca1 O1 C54 77.3(3) . . . . ?
B3 Ca1 O1 C54 -140.2(2) . . . . ?
B1 Ca1 O1 C54 53.3(2) . . . . ?
P3 Ca1 O1 C54 -102.3(2) . . . . ?
P1 Ca1 O1 C54 63.7(2) . . . . ?
Ca2 Ca1 O1 C54 -44.1(3) . . . . ?
C26 Ca1 O1 C51 122.6(3) . . . . ?
C1 Ca1 O1 C51 -89.7(3) . . . . ?
B3 Ca1 O1 C51 52.8(3) . . . . ?
B1 Ca1 O1 C51 -113.7(3) . . . . ?
P3 Ca1 O1 C51 90.7(2) . . . . ?
P1 Ca1 O1 C51 -103.3(2) . . . . ?
Ca2 Ca1 O1 C51 148.9(2) . . . . ?
C1 Ca2 O2 C58 -68.7(5) . . . . ?
C26 Ca2 O2 C58 95.4(5) . . . . ?
B4 Ca2 O2 C58 49.5(5) . . . . ?
B2 Ca2 O2 C58 -133.7(5) . . . . ?
P2 Ca2 O2 C58 -102.1(5) . . . . ?
P4 Ca2 O2 C58 71.0(5) . . . . ?
Ca1 Ca2 O2 C58 -34.8(7) . . . . ?
C1 Ca2 O2 C55 124.4(5) . . . . ?
C26 Ca2 O2 C55 -71.5(5) . . . . ?
B4 Ca2 O2 C55 -117.4(5) . . . . ?
B2 Ca2 O2 C55 59.4(5) . . . . ?
P2 Ca2 O2 C55 91.0(5) . . . . ?
P4 Ca2 O2 C55 -95.9(5) . . . . ?
Ca1 Ca2 O2 C55 158.3(5) . . . . ?
Ca1 B1 P1 C1 4.21(19) . . . . ?
Ca1 B1 P1 C2 127.39(13) . . . . ?
Ca1 B1 P1 C8 -125.43(15) . . . . ?
O1 Ca1 P1 C1 167.27(15) . . . . ?
C26 Ca1 P1 C1 -60.48(16) . . . . ?
B3 Ca1 P1 C1 24.02(18) . . . . ?
B1 Ca1 P1 C1 -175.0(2) . . . . ?
P3 Ca1 P1 C1 -34.19(14) . . . . ?
Ca2 Ca1 P1 C1 -37.37(13) . . . . ?
O1 Ca1 P1 C2 -105.58(16) . . . . ?
C26 Ca1 P1 C2 26.67(17) . . . . ?
C1 Ca1 P1 C2 87.2(2) . . . . ?
B3 Ca1 P1 C2 111.17(19) . . . . ?
B1 Ca1 P1 C2 -87.9(2) . . . . ?
P3 Ca1 P1 C2 52.96(16) . . . . ?
Ca2 Ca1 P1 C2 49.78(15) . . . . ?
O1 Ca1 P1 C8 70.28(17) . . . . ?
C26 Ca1 P1 C8 -157.47(17) . . . . ?
C1 Ca1 P1 C8 -97.0(2) . . . . ?
B3 Ca1 P1 C8 -73.0(2) . . . . ?
B1 Ca1 P1 C8 88.0(2) . . . . ?
P3 Ca1 P1 C8 -131.18(16) . . . . ?
Ca2 Ca1 P1 C8 -134.36(16) . . . . ?
O1 Ca1 P1 B1 -17.69(19) . . . . ?
C26 Ca1 P1 B1 114.56(19) . . . . ?
C1 Ca1 P1 B1 175.0(2) . . . . ?
B3 Ca1 P1 B1 -160.9(2) . . . . ?
P3 Ca1 P1 B1 140.84(18) . . . . ?
Ca2 Ca1 P1 B1 137.67(18) . . . . ?
Ca2 B2 P2 C1 -1.02(17) . . . . ?
Ca2 B2 P2 C20 -129.69(14) . . . . ?
Ca2 B2 P2 C14 121.17(13) . . . . ?
O2 Ca2 P2 C1 118.27(16) . . . . ?
C26 Ca2 P2 C1 -73.12(15) . . . . ?
B4 Ca2 P2 C1 -1.2(2) . . . . ?
B2 Ca2 P2 C1 178.8(2) . . . . ?
P4 Ca2 P2 C1 -53.37(14) . . . . ?
Ca1 Ca2 P2 C1 -50.18(14) . . . . ?
O2 Ca2 P2 C20 22.56(18) . . . . ?
C1 Ca2 P2 C20 -95.7(2) . . . . ?
C26 Ca2 P2 C20 -168.83(17) . . . . ?
B4 Ca2 P2 C20 -96.9(2) . . . . ?
B2 Ca2 P2 C20 83.1(2) . . . . ?
P4 Ca2 P2 C20 -149.08(15) . . . . ?
Ca1 Ca2 P2 C20 -145.89(16) . . . . ?
O2 Ca2 P2 C14 -152.05(17) . . . . ?
C1 Ca2 P2 C14 89.7(2) . . . . ?
C26 Ca2 P2 C14 16.56(16) . . . . ?
B4 Ca2 P2 C14 88.5(2) . . . . ?
B2 Ca2 P2 C14 -91.6(2) . . . . ?
P4 Ca2 P2 C14 36.31(15) . . . . ?
Ca1 Ca2 P2 C14 39.50(14) . . . . ?
O2 Ca2 P2 B2 -60.50(17) . . . . ?
C1 Ca2 P2 B2 -178.8(2) . . . . ?
C26 Ca2 P2 B2 108.11(16) . . . . ?
B4 Ca2 P2 B2 -179.9(2) . . . . ?
P4 Ca2 P2 B2 127.87(15) . . . . ?
Ca1 Ca2 P2 B2 131.06(14) . . . . ?
Ca1 B3 P3 C26 17.88(16) . . . . ?
Ca1 B3 P3 C33 141.07(12) . . . . ?
Ca1 B3 P3 C27 -111.02(12) . . . . ?
O1 Ca1 P3 C26 112.70(14) . . . . ?
C1 Ca1 P3 C26 -67.10(15) . . . . ?
B3 Ca1 P3 C26 -158.84(19) . . . . ?
B1 Ca1 P3 C26 16.2(3) . . . . ?
P1 Ca1 P3 C26 -48.53(14) . . . . ?
Ca2 Ca1 P3 C26 -45.34(13) . . . . ?
O1 Ca1 P3 C33 -165.37(18) . . . . ?
C26 Ca1 P3 C33 81.9(2) . . . . ?
C1 Ca1 P3 C33 14.83(19) . . . . ?
B3 Ca1 P3 C33 -76.9(2) . . . . ?
B1 Ca1 P3 C33 98.1(3) . . . . ?
P1 Ca1 P3 C33 33.40(18) . . . . ?
Ca2 Ca1 P3 C33 36.59(17) . . . . ?
O1 Ca1 P3 C27 2.85(12) . . . . ?
C26 Ca1 P3 C27 -109.85(17) . . . . ?
C1 Ca1 P3 C27 -176.95(13) . . . . ?
B3 Ca1 P3 C27 91.31(17) . . . . ?
B1 Ca1 P3 C27 -93.7(2) . . . . ?
P1 Ca1 P3 C27 -158.38(11) . . . . ?
Ca2 Ca1 P3 C27 -155.19(11) . . . . ?
O1 Ca1 P3 B3 -88.46(15) . . . . ?
C26 Ca1 P3 B3 158.84(19) . . . . ?
C1 Ca1 P3 B3 91.74(16) . . . . ?
B1 Ca1 P3 B3 175.0(3) . . . . ?
P1 Ca1 P3 B3 110.31(14) . . . . ?
Ca2 Ca1 P3 B3 113.50(14) . . . . ?
Ca2 B4 P4 C26 7.21(16) . . . . ?
Ca2 B4 P4 C39 130.72(12) . . . . ?
Ca2 B4 P4 C45 -123.21(12) . . . . ?
O2 Ca2 P4 C26 149.84(16) . . . . ?
C1 Ca2 P4 C26 -65.47(15) . . . . ?
B4 Ca2 P4 C26 -171.4(2) . . . . ?
B2 Ca2 P4 C26 15.52(19) . . . . ?
P2 Ca2 P4 C26 -38.81(13) . . . . ?
Ca1 Ca2 P4 C26 -41.93(13) . . . . ?
O2 Ca2 P4 C39 -122.75(17) . . . . ?
C1 Ca2 P4 C39 21.93(16) . . . . ?
C26 Ca2 P4 C39 87.40(19) . . . . ?
B4 Ca2 P4 C39 -84.0(2) . . . . ?
B2 Ca2 P4 C39 102.9(2) . . . . ?
P2 Ca2 P4 C39 48.59(15) . . . . ?
Ca1 Ca2 P4 C39 45.47(14) . . . . ?
O2 Ca2 P4 C45 47.32(16) . . . . ?
C1 Ca2 P4 C45 -168.00(15) . . . . ?
C26 Ca2 P4 C45 -102.53(18) . . . . ?
B4 Ca2 P4 C45 86.1(2) . . . . ?
B2 Ca2 P4 C45 -87.0(2) . . . . ?
P2 Ca2 P4 C45 -141.34(13) . . . . ?
Ca1 Ca2 P4 C45 -144.46(13) . . . . ?
O2 Ca2 P4 B4 -38.75(17) . . . . ?
C1 Ca2 P4 B4 105.93(17) . . . . ?
C26 Ca2 P4 B4 171.4(2) . . . . ?
B2 Ca2 P4 B4 -173.1(2) . . . . ?
P2 Ca2 P4 B4 132.60(15) . . . . ?
Ca1 Ca2 P4 B4 129.48(15) . . . . ?
C20 P2 C1 P1 -33.2(3) . . . . ?
C14 P2 C1 P1 84.8(3) . . . . ?
B2 P2 C1 P1 -154.5(2) . . . . ?
Ca2 P2 C1 P1 -155.6(3) . . . . ?
C20 P2 C1 Ca2 122.44(15) . . . . ?
C14 P2 C1 Ca2 -119.63(14) . . . . ?
B2 P2 C1 Ca2 1.12(18) . . . . ?
C20 P2 C1 Ca1 -149.97(15) . . . . ?
C14 P2 C1 Ca1 -32.0(2) . . . . ?
B2 P2 C1 Ca1 88.71(18) . . . . ?
Ca2 P2 C1 Ca1 87.59(14) . . . . ?
C2 P1 C1 P2 110.6(2) . . . . ?
C8 P1 C1 P2 -3.6(3) . . . . ?
B1 P1 C1 P2 -128.0(3) . . . . ?
Ca1 P1 C1 P2 -123.4(3) . . . . ?
C2 P1 C1 Ca2 -37.7(2) . . . . ?
C8 P1 C1 Ca2 -151.88(18) . . . . ?
B1 P1 C1 Ca2 83.7(2) . . . . ?
Ca1 P1 C1 Ca2 88.23(19) . . . . ?
C2 P1 C1 Ca1 -125.91(14) . . . . ?
C8 P1 C1 Ca1 119.89(16) . . . . ?
B1 P1 C1 Ca1 -4.5(2) . . . . ?
O2 Ca2 C1 P2 -77.37(16) . . . . ?
C26 Ca2 C1 P2 112.64(13) . . . . ?
B4 Ca2 C1 P2 179.29(12) . . . . ?
B2 Ca2 C1 P2 -0.80(13) . . . . ?
P4 Ca2 C1 P2 140.88(10) . . . . ?
Ca1 Ca2 C1 P2 111.09(15) . . . . ?
O2 Ca2 C1 P1 78.3(2) . . . . ?
C26 Ca2 C1 P1 -91.7(2) . . . . ?
B4 Ca2 C1 P1 -25.0(2) . . . . ?
B2 Ca2 C1 P1 154.9(2) . . . . ?
P2 Ca2 C1 P1 155.7(3) . . . . ?
P4 Ca2 C1 P1 -63.4(2) . . . . ?
Ca1 Ca2 C1 P1 -93.2(2) . . . . ?
O2 Ca2 C1 Ca1 171.54(10) . . . . ?
C26 Ca2 C1 Ca1 1.55(9) . . . . ?
B4 Ca2 C1 Ca1 68.20(12) . . . . ?
B2 Ca2 C1 Ca1 -111.89(12) . . . . ?
P2 Ca2 C1 Ca1 -111.09(15) . . . . ?
P4 Ca2 C1 Ca1 29.79(9) . . . . ?
O1 Ca1 C1 P2 113.04(18) . . . . ?
C26 Ca1 C1 P2 -97.40(16) . . . . ?
B3 Ca1 C1 P2 -27.53(18) . . . . ?
B1 Ca1 C1 P2 138.9(2) . . . . ?
P3 Ca1 C1 P2 -67.36(16) . . . . ?
P1 Ca1 C1 P2 135.7(2) . . . . ?
Ca2 Ca1 C1 P2 -95.79(16) . . . . ?
O1 Ca1 C1 P1 -22.7(3) . . . . ?
C26 Ca1 C1 P1 126.86(13) . . . . ?
B3 Ca1 C1 P1 -163.27(13) . . . . ?
B1 Ca1 C1 P1 3.17(14) . . . . ?
P3 Ca1 C1 P1 156.90(10) . . . . ?
Ca2 Ca1 C1 P1 128.46(16) . . . . ?
O1 Ca1 C1 Ca2 -151.17(14) . . . . ?
C26 Ca1 C1 Ca2 -1.61(10) . . . . ?
B3 Ca1 C1 Ca2 68.26(11) . . . . ?
B1 Ca1 C1 Ca2 -125.30(14) . . . . ?
P3 Ca1 C1 Ca2 28.43(9) . . . . ?
P1 Ca1 C1 Ca2 -128.46(16) . . . . ?
C1 P1 C2 C3 157.1(3) . . . . ?
C8 P1 C2 C3 -78.2(3) . . . . ?
B1 P1 C2 C3 34.5(3) . . . . ?
Ca1 P1 C2 C3 98.5(3) . . . . ?
C1 P1 C2 C7 -26.4(3) . . . . ?
C8 P1 C2 C7 98.3(3) . . . . ?
B1 P1 C2 C7 -149.0(3) . . . . ?
Ca1 P1 C2 C7 -85.0(3) . . . . ?
C7 C2 C3 C4 -0.3(6) . . . . ?
P1 C2 C3 C4 176.3(3) . . . . ?
C2 C3 C4 C5 -0.6(6) . . . . ?
C3 C4 C5 C6 1.5(7) . . . . ?
C4 C5 C6 C7 -1.5(7) . . . . ?
C5 C6 C7 C2 0.6(6) . . . . ?
C3 C2 C7 C6 0.3(6) . . . . ?
P1 C2 C7 C6 -176.2(3) . . . . ?
C1 P1 C8 C9 79.1(4) . . . . ?
C2 P1 C8 C9 -41.7(4) . . . . ?
B1 P1 C8 C9 -155.0(3) . . . . ?
Ca1 P1 C8 C9 141.5(3) . . . . ?
C1 P1 C8 C13 -100.7(4) . . . . ?
C2 P1 C8 C13 138.5(4) . . . . ?
B1 P1 C8 C13 25.2(4) . . . . ?
Ca1 P1 C8 C13 -38.3(4) . . . . ?
C13 C8 C9 C10 0.5(7) . . . . ?
P1 C8 C9 C10 -179.2(4) . . . . ?
C8 C9 C10 C11 -0.7(8) . . . . ?
C9 C10 C11 C12 0.9(10) . . . . ?
C10 C11 C12 C13 -1.0(10) . . . . ?
C9 C8 C13 C12 -0.6(7) . . . . ?
P1 C8 C13 C12 179.2(4) . . . . ?
C11 C12 C13 C8 0.9(9) . . . . ?
C1 P2 C14 C15 -27.6(3) . . . . ?
C20 P2 C14 C15 99.8(3) . . . . ?
B2 P2 C14 C15 -148.7(3) . . . . ?
Ca2 P2 C14 C15 -84.3(3) . . . . ?
C1 P2 C14 C19 145.1(3) . . . . ?
C20 P2 C14 C19 -87.6(3) . . . . ?
B2 P2 C14 C19 24.0(3) . . . . ?
Ca2 P2 C14 C19 88.3(3) . . . . ?
C19 C14 C15 C16 -1.5(6) . . . . ?
P2 C14 C15 C16 171.3(3) . . . . ?
C14 C15 C16 C17 -0.2(7) . . . . ?
C15 C16 C17 C18 1.4(7) . . . . ?
C16 C17 C18 C19 -0.8(7) . . . . ?
C17 C18 C19 C14 -1.0(6) . . . . ?
C15 C14 C19 C18 2.1(5) . . . . ?
P2 C14 C19 C18 -170.7(3) . . . . ?
C1 P2 C20 C21 109.4(4) . . . . ?
C14 P2 C20 C21 -13.3(4) . . . . ?
B2 P2 C20 C21 -127.3(3) . . . . ?
Ca2 P2 C20 C21 171.1(3) . . . . ?
C1 P2 C20 C25 -71.5(4) . . . . ?
C14 P2 C20 C25 165.7(3) . . . . ?
B2 P2 C20 C25 51.7(4) . . . . ?
Ca2 P2 C20 C25 -9.8(4) . . . . ?
C25 C20 C21 C22 -0.4(7) . . . . ?
P2 C20 C21 C22 178.6(4) . . . . ?
C20 C21 C22 C23 -2.4(8) . . . . ?
C21 C22 C23 C24 4.6(10) . . . . ?
C22 C23 C24 C25 -4.0(9) . . . . ?
C23 C24 C25 C20 1.2(8) . . . . ?
C21 C20 C25 C24 1.0(7) . . . . ?
P2 C20 C25 C24 -178.1(4) . . . . ?
C33 P3 C26 P4 78.8(3) . . . . ?
C27 P3 C26 P4 -42.7(3) . . . . ?
B3 P3 C26 P4 -162.0(2) . . . . ?
Ca1 P3 C26 P4 -143.0(3) . . . . ?
C33 P3 C26 Ca1 -138.24(13) . . . . ?
C27 P3 C26 Ca1 100.33(15) . . . . ?
B3 P3 C26 Ca1 -18.99(17) . . . . ?
C33 P3 C26 Ca2 -53.4(2) . . . . ?
C27 P3 C26 Ca2 -174.86(14) . . . . ?
B3 P3 C26 Ca2 65.82(19) . . . . ?
Ca1 P3 C26 Ca2 84.81(14) . . . . ?
C39 P4 C26 P3 92.5(3) . . . . ?
C45 P4 C26 P3 -24.3(3) . . . . ?
B4 P4 C26 P3 -146.8(2) . . . . ?
Ca2 P4 C26 P3 -139.2(3) . . . . ?
C39 P4 C26 Ca1 -41.9(2) . . . . ?
C45 P4 C26 Ca1 -158.67(15) . . . . ?
B4 P4 C26 Ca1 78.8(2) . . . . ?
Ca2 P4 C26 Ca1 86.37(16) . . . . ?
C39 P4 C26 Ca2 -128.27(13) . . . . ?
C45 P4 C26 Ca2 114.96(15) . . . . ?
B4 P4 C26 Ca2 -7.57(17) . . . . ?
O1 Ca1 C26 P3 -75.34(13) . . . . ?
C1 Ca1 C26 P3 120.13(13) . . . . ?
B3 Ca1 C26 P3 13.66(12) . . . . ?
B1 Ca1 C26 P3 -172.05(13) . . . . ?
P1 Ca1 C26 P3 147.71(9) . . . . ?
Ca2 Ca1 C26 P3 118.59(15) . . . . ?
O1 Ca1 C26 P4 72.84(19) . . . . ?
C1 Ca1 C26 P4 -91.69(18) . . . . ?
B3 Ca1 C26 P4 161.8(2) . . . . ?
B1 Ca1 C26 P4 -23.9(2) . . . . ?
P3 Ca1 C26 P4 148.2(3) . . . . ?
P1 Ca1 C26 P4 -64.11(19) . . . . ?
Ca2 Ca1 C26 P4 -93.23(18) . . . . ?
O1 Ca1 C26 Ca2 166.08(7) . . . . ?
C1 Ca1 C26 Ca2 1.55(9) . . . . ?
B3 Ca1 C26 Ca2 -104.92(11) . . . . ?
B1 Ca1 C26 Ca2 69.36(14) . . . . ?
P3 Ca1 C26 Ca2 -118.59(15) . . . . ?
P1 Ca1 C26 Ca2 29.13(9) . . . . ?
O2 Ca2 C26 P3 101.0(2) . . . . ?
C1 Ca2 C26 P3 -92.42(17) . . . . ?
B4 Ca2 C26 P3 152.2(2) . . . . ?
B2 Ca2 C26 P3 -23.4(2) . . . . ?
P2 Ca2 C26 P3 -62.09(16) . . . . ?
P4 Ca2 C26 P3 146.7(2) . . . . ?
Ca1 Ca2 C26 P3 -90.85(16) . . . . ?
O2 Ca2 C26 P4 -45.8(2) . . . . ?
C1 Ca2 C26 P4 120.84(13) . . . . ?
B4 Ca2 C26 P4 5.45(12) . . . . ?
B2 Ca2 C26 P4 -170.15(12) . . . . ?
P2 Ca2 C26 P4 151.17(10) . . . . ?
Ca1 Ca2 C26 P4 122.41(15) . . . . ?
O2 Ca2 C26 Ca1 -168.19(14) . . . . ?
C1 Ca2 C26 Ca1 -1.58(10) . . . . ?
B4 Ca2 C26 Ca1 -116.96(12) . . . . ?
B2 Ca2 C26 Ca1 67.43(12) . . . . ?
P2 Ca2 C26 Ca1 28.76(8) . . . . ?
P4 Ca2 C26 Ca1 -122.41(15) . . . . ?
C26 P3 C27 C28 125.1(3) . . . . ?
C33 P3 C27 C28 -1.6(3) . . . . ?
B3 P3 C27 C28 -112.9(3) . . . . ?
Ca1 P3 C27 C28 -174.2(2) . . . . ?
C26 P3 C27 C32 -60.8(3) . . . . ?
C33 P3 C27 C32 172.4(2) . . . . ?
B3 P3 C27 C32 61.2(3) . . . . ?
Ca1 P3 C27 C32 -0.1(3) . . . . ?
C32 C27 C28 C29 -1.0(5) . . . . ?
P3 C27 C28 C29 173.0(3) . . . . ?
C27 C28 C29 C30 -1.1(5) . . . . ?
C28 C29 C30 C31 1.8(6) . . . . ?
C29 C30 C31 C32 -0.4(6) . . . . ?
C30 C31 C32 C27 -1.8(5) . . . . ?
C28 C27 C32 C31 2.5(5) . . . . ?
P3 C27 C32 C31 -172.0(3) . . . . ?
C26 P3 C33 C34 -14.7(4) . . . . ?
C27 P3 C33 C34 116.0(3) . . . . ?
B3 P3 C33 C34 -135.1(3) . . . . ?
Ca1 P3 C33 C34 -74.9(4) . . . . ?
C26 P3 C33 C38 160.4(3) . . . . ?
C27 P3 C33 C38 -68.8(3) . . . . ?
B3 P3 C33 C38 40.0(3) . . . . ?
Ca1 P3 C33 C38 100.2(3) . . . . ?
C38 C33 C34 C35 1.6(7) . . . . ?
P3 C33 C34 C35 176.9(4) . . . . ?
C33 C34 C35 C36 0.7(8) . . . . ?
C34 C35 C36 C37 -2.3(8) . . . . ?
C35 C36 C37 C38 1.6(7) . . . . ?
C36 C37 C38 C33 0.8(6) . . . . ?
C34 C33 C38 C37 -2.3(6) . . . . ?
P3 C33 C38 C37 -177.6(3) . . . . ?
C26 P4 C39 C40 -80.4(3) . . . . ?
C45 P4 C39 C40 47.9(3) . . . . ?
B4 P4 C39 C40 158.8(3) . . . . ?
Ca2 P4 C39 C40 -140.2(2) . . . . ?
C26 P4 C39 C44 100.9(3) . . . . ?
C45 P4 C39 C44 -130.7(2) . . . . ?
B4 P4 C39 C44 -19.9(3) . . . . ?
Ca2 P4 C39 C44 41.2(3) . . . . ?
C44 C39 C40 C41 1.6(5) . . . . ?
P4 C39 C40 C41 -177.1(2) . . . . ?
C39 C40 C41 C42 -0.9(5) . . . . ?
C40 C41 C42 C43 -0.4(5) . . . . ?
C41 C42 C43 C44 1.0(5) . . . . ?
C40 C39 C44 C43 -0.9(4) . . . . ?
P4 C39 C44 C43 177.8(2) . . . . ?
C42 C43 C44 C39 -0.4(5) . . . . ?
C26 P4 C45 C46 29.4(4) . . . . ?
C39 P4 C45 C46 -94.3(3) . . . . ?
B4 P4 C45 C46 153.1(3) . . . . ?
Ca2 P4 C45 C46 93.0(3) . . . . ?
C26 P4 C45 C50 -154.7(3) . . . . ?
C39 P4 C45 C50 81.6(3) . . . . ?
B4 P4 C45 C50 -31.0(3) . . . . ?
Ca2 P4 C45 C50 -91.2(3) . . . . ?
C50 C45 C46 C47 -2.4(6) . . . . ?
P4 C45 C46 C47 173.6(3) . . . . ?
C45 C46 C47 C48 1.3(7) . . . . ?
C46 C47 C48 C49 0.9(6) . . . . ?
C47 C48 C49 C50 -2.0(6) . . . . ?
C46 C45 C50 C49 1.2(6) . . . . ?
P4 C45 C50 C49 -174.9(3) . . . . ?
C48 C49 C50 C45 0.9(6) . . . . ?
C54 O1 C51 C52 14.2(4) . . . . ?
Ca1 O1 C51 C52 -177.3(2) . . . . ?
O1 C51 C52 C53 10.0(4) . . . . ?
C51 C52 C53 C54 -29.2(4) . . . . ?
C51 O1 C54 C53 -33.6(3) . . . . ?
Ca1 O1 C54 C53 156.92(19) . . . . ?
C52 C53 C54 O1 38.6(3) . . . . ?
C58 O2 C55 C56 4.0(9) . . . . ?
Ca2 O2 C55 C56 172.9(5) . . . . ?
O2 C55 C56 C57 -16.0(11) . . . . ?
C55 C56 C57 C58 21.4(11) . . . . ?
C55 O2 C58 C57 9.5(9) . . . . ?
Ca2 O2 C58 C57 -159.3(5) . . . . ?
C56 C57 C58 O2 -19.6(11) . . . . ?
C64A C59A C60A C61A 0.0 . . . . ?
C59A C60A C61A C62A 0.0 . . . . ?
C60A C61A C62A C63A 0.0 . . . . ?
C61A C62A C63A C64A 0.0 . . . . ?
C62A C63A C64A C59A 0.0 . . . . ?
C60A C59A C64A C63A 0.0 . . . . ?
C64B C59B C60B C61B 0.0 . . . . ?
C59B C60B C61B C62B 0.0 . . . . ?
C60B C61B C62B C63B 0.0 . . . . ?
C61B C62B C63B C64B 0.0 . . . . ?
C62B C63B C64B C59B 0.0 . . . . ?
C60B C59B C64B C63B 0.0 . . . . ?
C70 C65 C66 C67 1.3(8) . . . . ?
C65 C66 C67 C68 -0.6(8) . . . . ?
C66 C67 C68 C69 1.0(8) . . . . ?
C67 C68 C69 C70 -2.2(9) . . . . ?
C68 C69 C70 C65 2.9(9) . . . . ?
C66 C65 C70 C69 -2.5(8) . . . . ?
C73 C71 C72 C73 -6.8(15) . . . 3_675 ?
C72 C71 C73 C72 6.8(15) . . . 3_675 ?
